data_4340199
loop_
_publ_author_name
'Sundaram, Karthik M.'
'Neiwert, Wade A.'
'Hill, Craig L.'
'Weinstock, Ira A.'

_publ_section_title
;
 Relative energies of alpha and beta isomers of Keggin
 dodecatungstogallate.
;
_journal_issue 3
_journal_name_full 'Inorganic chemistry'
_journal_page_first 958
_journal_page_last 960
_journal_paper_doi 10.1021/ic051789n
_journal_volume 45
_journal_year 2006
_chemical_formula_sum 'Ga H18.6 K2 Na3 O49.3 W12'
_chemical_formula_weight 3230.64
_chemical_name_systematic
; 
 ? 
;
_space_group_IT_number 154
_symmetry_cell_setting trigonal
_symmetry_space_group_name_Hall 'P 32 2"'
_symmetry_space_group_name_H-M 'P 32 2 1'
_atom_sites_solution_hydrogens geom
_atom_sites_solution_primary direct
_atom_sites_solution_secondary difmap
_audit_creation_method SHELXL-97
_cell_angle_alpha 90.00
_cell_angle_beta 90.00
_cell_angle_gamma 120.00
_cell_formula_units_Z 3
_cell_length_a 18.9201(13)
_cell_length_b 18.9201(13)
_cell_length_c 12.5108(12)
_cell_measurement_reflns_used 8347
_cell_measurement_temperature 100(2)
_cell_measurement_theta_max 32.93
_cell_measurement_theta_min 2.49
_cell_volume 3878.5(5)
_computing_cell_refinement 'Bruker SMART'
_computing_data_collection 'Bruker SMART'
_computing_data_reduction 'Bruker SAINT'
_computing_molecular_graphics 'Bruker SHELXTL'
_computing_publication_material 'Bruker SHELXTL'
_computing_structure_refinement 'SHELXL-97 (Sheldrick, 1997)'
_computing_structure_solution 'SHELXS-97 (Sheldrick, 1990)'
_diffrn_ambient_temperature 100(2)
_diffrn_measured_fraction_theta_full 0.972
_diffrn_measured_fraction_theta_max 0.972
_diffrn_measurement_device_type 'CCD area detector'
_diffrn_measurement_method 'phi and omega scans'
_diffrn_radiation_monochromator graphite
_diffrn_radiation_source 'fine-focus sealed tube'
_diffrn_radiation_type MoK\a
_diffrn_radiation_wavelength 0.71073
_diffrn_reflns_av_R_equivalents 0.1009
_diffrn_reflns_av_sigmaI/netI 0.0617
_diffrn_reflns_limit_h_max 29
_diffrn_reflns_limit_h_min -28
_diffrn_reflns_limit_k_max 28
_diffrn_reflns_limit_k_min -28
_diffrn_reflns_limit_l_max 18
_diffrn_reflns_limit_l_min -18
_diffrn_reflns_number 64962
_diffrn_reflns_theta_full 33.13
_diffrn_reflns_theta_max 33.13
_diffrn_reflns_theta_min 2.05
_exptl_absorpt_coefficient_mu 27.371
_exptl_absorpt_correction_T_max 1.000000
_exptl_absorpt_correction_T_min 0.234131
_exptl_absorpt_correction_type multi-scan
_exptl_crystal_colour Colorless
_exptl_crystal_density_diffrn 4.150
_exptl_crystal_density_meas 0
_exptl_crystal_density_method 'not measured'
_exptl_crystal_description Rod
_exptl_crystal_F_000 4209
_exptl_crystal_size_max 0.52
_exptl_crystal_size_mid 0.48
_exptl_crystal_size_min 0.29
_refine_diff_density_max 3.196
_refine_diff_density_min -3.974
_refine_diff_density_rms 0.442
_refine_ls_abs_structure_details 'Flack H D (1983), Acta Cryst. A39, 876-881'
_refine_ls_abs_structure_Flack 0.073(15)
_refine_ls_extinction_method none
_refine_ls_goodness_of_fit_ref 1.027
_refine_ls_hydrogen_treatment mixed
_refine_ls_matrix_type full
_refine_ls_number_parameters 195
_refine_ls_number_reflns 9442
_refine_ls_number_restraints 0
_refine_ls_restrained_S_all 1.027
_refine_ls_R_factor_all 0.0434
_refine_ls_R_factor_gt 0.0380
_refine_ls_shift/su_max 0.031
_refine_ls_shift/su_mean 0.003
_refine_ls_structure_factor_coef Fsqd
_refine_ls_weighting_details 'calc w=1/[\s^2^(Fo^2^)+(0.0487P)^2^+0.8482P] where P=(Fo^2^+2Fc^2^)/3'
_refine_ls_weighting_scheme calc
_refine_ls_wR_factor_gt 0.0917
_refine_ls_wR_factor_ref 0.0931
_reflns_number_gt 8456
_reflns_number_total 9442
_reflns_threshold_expression >2sigma(I)
_cod_data_source_file ic051789nsi20051019_122600.cif
_cod_data_source_block wn5s
_cod_depositor_comments
;
The following automatic conversions were performed:

'_symmetry_cell_setting' value 'Trigonal' changed to 'trigonal'
according to
/usr/data/users/saulius/automatic-downloads/retrospective/ACS/lib/dictionaries/cif_core.dic
dictionary named 'cif_core.dic' version 2.4.2 from 2011-04-26.

Automatic conversion script
Id: cif_fix_values 2281 2013-09-26 08:29:07Z andrius 
;
_cod_original_sg_symbol_H-M P3(2)21
_cod_original_formula_sum 'H18.60 Ga K2 Na3 O49.30 W12'
_cod_database_code 4340199

loop_
_symmetry_equiv_pos_as_xyz
'x, y, z'
'-y, x-y, z+2/3'
'-x+y, -x, z+1/3'
'y, x, -z'
'x-y, -y, -z+1/3'
'-x, -x+y, -z+2/3'

loop_
_atom_site_label
_atom_site_type_symbol
_atom_site_fract_x
_atom_site_fract_y
_atom_site_fract_z
_atom_site_U_iso_or_equiv
_atom_site_adp_type
_atom_site_occupancy
_atom_site_symmetry_multiplicity
_atom_site_calc_flag
_atom_site_refinement_flags
Ga1 Ga 0.0000 0.50002(8) 0.3333 0.0059(2) Uiso 1 2 d S
K1 K 0.25905(12) 0.62945(13) -0.16673(19) 0.0128(4) Uani 1 1 d .
Na1 Na 0.0005(3) 0.5002(4) -0.1072(5) 0.0350(12) Uani 1 1 d .
Na2 Na 0.0000 0.2593(10) -0.1667 0.047(4) Uiso 0.50 2 d SP
Na3 Na 0.0000 0.7404(11) -0.1667 0.050(5) Uiso 0.50 2 d SP
O1 O -0.2234(4) 0.3972(4) 0.0407(6) 0.0134(14) Uiso 1 1 d .
O2 O -0.2242(5) 0.1960(5) 0.3507(6) 0.0203(17) Uiso 1 1 d .
O3 O 0.0124(5) 0.3086(5) 0.0471(7) 0.0218(17) Uiso 1 1 d .
O4 O -0.0127(5) 0.6915(5) 0.0463(7) 0.0228(17) Uiso 1 1 d .
O5 O 0.2236(4) 0.6026(4) 0.0414(6) 0.0146(14) Uiso 1 1 d .
O6 O 0.2248(5) 0.8040(5) 0.3516(7) 0.0225(18) Uiso 1 1 d .
O7 O -0.2090(4) 0.3144(4) 0.2094(5) 0.0108(13) Uiso 1 1 d .
O8 O -0.0937(4) 0.3721(4) 0.0574(6) 0.0141(14) Uiso 1 1 d .
O9 O -0.0936(5) 0.2723(5) 0.2130(6) 0.0166(15) Uiso 1 1 d .
O10 O -0.0647(4) 0.5256(4) 0.0981(6) 0.0123(14) Uiso 1 1 d .
O11 O 0.0645(4) 0.4738(4) 0.0983(6) 0.0142(14) Uiso 1 1 d .
O12 O -0.0656(4) 0.3137(4) 0.4189(6) 0.0127(14) Uiso 1 1 d .
O13 O -0.0655(4) 0.6212(4) 0.2489(6) 0.0136(14) Uiso 1 1 d .
O14 O 0.0931(4) 0.6283(4) 0.0579(6) 0.0126(14) Uiso 1 1 d .
O15 O 0.1777(5) 0.5332(4) 0.2449(6) 0.0145(14) Uiso 1 1 d .
O16 O 0.0935(5) 0.7276(5) 0.2121(6) 0.0158(15) Uiso 1 1 d .
O17 O 0.2090(4) 0.6857(4) 0.2103(6) 0.0119(13) Uiso 1 1 d .
O18 O 0.1774(4) 0.6441(4) 0.4219(5) 0.0123(14) Uiso 1 1 d .
O19 O 0.0637(4) 0.4776(4) 0.4169(5) 0.0088(13) Uiso 1 1 d .
O20 O 0.0645(4) 0.5874(4) 0.2489(5) 0.0079(12) Uiso 1 1 d .
O1W O 0.1169(6) 0.4667(6) -0.1513(7) 0.028(2) Uiso 1 1 d .
O2W O 0.1176(6) 0.6507(6) -0.1813(7) 0.029(2) Uiso 1 1 d .
O3W O 0.1338(7) 0.8666(7) 0.5002(9) 0.042(2) Uiso 1 1 d .
O4W O 0.0000 0.797(4) 0.3333 0.034(16) Uiso 0.20 2 d SP
O5W O 0.1161(16) 0.8698(15) -0.2985(19) 0.049(6) Uiso 0.50 1 d P
O6W O 0.049(6) 0.020(7) 0.337(9) 0.07(3) Uiso 0.15 1 d P
O7W O -0.126(4) 0.185(4) -0.119(5) 0.049(14) Uiso 0.20 1 d P
O8W O 0.795(2) 0.209(2) 0.995(3) 0.033(7) Uiso 0.30 1 d P
O9W O 0.1165(17) 0.2452(15) -0.037(2) 0.037(6) Uiso 0.40 1 d P
W1 W -0.14810(2) 0.41823(2) 0.13188(3) 0.01135(8) Uani 1 1 d .
W2 W -0.15453(2) 0.29449(2) 0.32240(3) 0.01136(8) Uani 1 1 d .
W3 W -0.00896(2) 0.36213(3) 0.13871(4) 0.01274(8) Uani 1 1 d .
W4 W 0.00897(2) 0.63794(3) 0.13871(4) 0.01273(8) Uani 1 1 d .
W5 W 0.14808(2) 0.58175(2) 0.13184(3) 0.01124(8) Uani 1 1 d .
W6 W 0.15455(2) 0.70551(2) 0.32249(3) 0.01124(8) Uani 1 1 d .

loop_
_atom_site_aniso_label
_atom_site_aniso_U_11
_atom_site_aniso_U_22
_atom_site_aniso_U_33
_atom_site_aniso_U_23
_atom_site_aniso_U_13
_atom_site_aniso_U_12
K1 0.0126(9) 0.0074(9) 0.0192(10) 0.0047(8) -0.0004(8) 0.0055(8)
Na1 0.012(2) 0.033(3) 0.054(3) 0.002(3) 0.001(2) 0.007(2)
W1 0.00176(14) 0.00945(17) 0.01773(18) 0.00296(14) -0.00381(13) -0.00102(13)
W2 0.00237(15) 0.00399(15) 0.0223(2) 0.00303(14) -0.00389(14) -0.00247(13)
W3 0.00285(15) 0.00895(17) 0.0225(2) -0.00887(15) -0.00443(14) 0.00002(13)
W4 0.00312(15) 0.00853(17) 0.0224(2) 0.00887(15) 0.00404(14) -0.00021(13)
W5 0.00177(14) 0.00949(17) 0.01758(18) -0.00327(14) 0.00339(13) -0.00085(13)
W6 0.00256(15) 0.00394(15) 0.0221(2) -0.00280(14) 0.00374(14) -0.00221(13)

loop_
_atom_type_symbol
_atom_type_description
_atom_type_scat_dispersion_real
_atom_type_scat_dispersion_imag
_atom_type_scat_source
O O 0.0106 0.0060 'International Tables Vol C Tables 4.2.6.8 and 6.1.1.4'
K K 0.2009 0.2494 'International Tables Vol C Tables 4.2.6.8 and 6.1.1.4'
Ga Ga 0.2307 1.6083 'International Tables Vol C Tables 4.2.6.8 and 6.1.1.4'
W W -0.8490 6.8722 'International Tables Vol C Tables 4.2.6.8 and 6.1.1.4'
Na Na 0.0362 0.0249 'International Tables Vol C Tables 4.2.6.8 and 6.1.1.4'
H H 0.0000 0.0000 'International Tables Vol C Tables 4.2.6.8 and 6.1.1.4'

loop_
_geom_angle_atom_site_label_1
_geom_angle_atom_site_label_2
_geom_angle_atom_site_label_3
_geom_angle
_geom_angle_site_symmetry_1
_geom_angle_site_symmetry_3
O19 Ga1 O19 110.4(4) 6 .
O19 Ga1 O20 109.1(3) 6 .
O19 Ga1 O20 109.1(3) . .
O19 Ga1 O20 109.1(3) 6 6
O19 Ga1 O20 109.1(3) . 6
O20 Ga1 O20 110.2(4) . 6
O1 K1 O5 154.8(2) 6_554 .
O1 K1 O17 109.0(2) 6_554 2_664
O5 K1 O17 79.5(2) . 2_664
O1 K1 O7 79.8(2) 6_554 4_565
O5 K1 O7 108.7(2) . 4_565
O17 K1 O7 141.4(2) 2_664 4_565
O1 K1 O2W 74.1(2) 6_554 .
O5 K1 O2W 85.8(3) . .
O17 K1 O2W 146.0(2) 2_664 .
O7 K1 O2W 72.4(2) 4_565 .
O1 K1 O1W 85.8(2) 6_554 .
O5 K1 O1W 73.9(2) . .
O17 K1 O1W 72.6(2) 2_664 .
O7 K1 O1W 145.9(2) 4_565 .
O2W K1 O1W 73.9(3) . .
O1 K1 O5 72.6(2) 6_554 2_664
O5 K1 O5 128.00(19) . 2_664
O17 K1 O5 55.0(2) 2_664 2_664
O7 K1 O5 95.5(2) 4_565 2_664
O2W K1 O5 146.1(2) . 2_664
O1W K1 O5 109.5(2) . 2_664
O1 K1 O1 128.22(19) 6_554 4_565
O5 K1 O1 72.4(2) . 4_565
O17 K1 O1 95.5(2) 2_664 4_565
O7 K1 O1 54.8(2) 4_565 4_565
O2W K1 O1 109.1(2) . 4_565
O1W K1 O1 145.8(2) . 4_565
O5 K1 O1 87.07(18) 2_664 4_565
O1 K1 W5 94.87(17) 6_554 2_664
O5 K1 W5 102.44(17) . 2_664
O17 K1 W5 30.23(15) 2_664 2_664
O7 K1 W5 114.15(15) 4_565 2_664
O2W K1 W5 166.3(2) . 2_664
O1W K1 W5 97.7(2) . 2_664
O5 K1 W5 26.52(13) 2_664 2_664
O1 K1 W5 84.01(14) 4_565 2_664
O1 K1 W1 102.56(17) 6_554 4_565
O5 K1 W1 94.81(17) . 4_565
O17 K1 W1 114.15(16) 2_664 4_565
O7 K1 W1 30.03(14) 4_565 4_565
O2W K1 W1 97.4(2) . 4_565
O1W K1 W1 166.0(2) . 4_565
O5 K1 W1 83.85(14) 2_664 4_565
O1 K1 W1 26.56(13) 4_565 4_565
W5 K1 W1 92.75(4) 2_664 4_565
O1 K1 Na1 67.46(18) 6_554 6_554
O5 K1 Na1 87.35(18) . 6_554
O17 K1 Na1 111.08(18) 2_664 6_554
O7 K1 Na1 106.97(18) 4_565 6_554
O2W K1 Na1 37.1(2) . 6_554
O1W K1 Na1 39.0(2) . 6_554
O5 K1 Na1 128.99(17) 2_664 6_554
O1 K1 Na1 143.07(17) 4_565 6_554
W5 K1 Na1 131.33(10) 2_664 6_554
W1 K1 Na1 134.35(10) 4_565 6_554
O1 K1 K1 160.04(18) 6_554 3_565
O5 K1 K1 39.66(16) . 3_565
O17 K1 K1 84.37(15) 2_664 3_565
O7 K1 K1 80.55(16) 4_565 3_565
O2W K1 K1 103.4(2) . 3_565
O1W K1 K1 112.83(19) . 3_565
O5 K1 K1 105.69(15) 2_664 3_565
O1 K1 K1 32.99(14) 4_565 3_565
W5 K1 K1 89.70(5) 2_664 3_565
W1 K1 K1 57.74(5) 4_565 3_565
Na1 K1 K1 122.56(10) 6_554 3_565
Na1 Na1 O1W 78.4(4) 6_554 .
Na1 Na1 O2W 77.4(4) 6_554 6_554
O1W Na1 O2W 155.7(4) . 6_554
Na1 Na1 O2W 70.8(3) 6_554 .
O1W Na1 O2W 80.8(3) . .
O2W Na1 O2W 91.3(4) 6_554 .
Na1 Na1 O1W 69.7(3) 6_554 6_554
O1W Na1 O1W 91.1(4) . 6_554
O2W Na1 O1W 80.4(3) 6_554 6_554
O2W Na1 O1W 140.4(4) . 6_554
Na1 Na1 O10 148.8(4) 6_554 .
O1W Na1 O10 132.8(3) . .
O2W Na1 O10 71.5(3) 6_554 .
O2W Na1 O10 107.9(3) . .
O1W Na1 O10 105.9(3) 6_554 .
Na1 Na1 O11 149.7(4) 6_554 .
O1W Na1 O11 71.5(3) . .
O2W Na1 O11 132.7(3) 6_554 .
O2W Na1 O11 106.2(3) . .
O1W Na1 O11 107.7(3) 6_554 .
O10 Na1 O11 61.5(2) . .
Na1 Na1 O14 134.0(4) 6_554 .
O1W Na1 O14 96.8(3) . .
O2W Na1 O14 100.2(3) 6_554 .
O2W Na1 O14 63.4(3) . .
O1W Na1 O14 156.1(3) 6_554 .
O10 Na1 O14 53.0(2) . .
O11 Na1 O14 54.5(2) . .
Na1 Na1 O8 133.0(4) 6_554 .
O1W Na1 O8 100.3(3) . .
O2W Na1 O8 96.0(3) 6_554 .
O2W Na1 O8 156.2(3) . .
O1W Na1 O8 63.3(3) 6_554 .
O10 Na1 O8 54.1(2) . .
O11 Na1 O8 53.1(2) . .
O14 Na1 O8 92.9(3) . .
Na1 Na1 K1 79.5(4) 6_554 6_554
O1W Na1 K1 132.6(3) . 6_554
O2W Na1 K1 41.2(2) 6_554 6_554
O2W Na1 K1 129.0(3) . 6_554
O1W Na1 K1 41.7(2) 6_554 6_554
O10 Na1 K1 78.25(18) . 6_554
O11 Na1 K1 119.6(2) . 6_554
O14 Na1 K1 128.2(2) . 6_554
O8 Na1 K1 67.09(17) . 6_554
O7W Na2 O7W 169(3) 6_554 .
O7W Na2 O3 80.4(16) 6_554 6_554
O7W Na2 O3 102.9(16) . 6_554
O7W Na2 O3 102.9(16) 6_554 .
O7W Na2 O3 80.4(16) . .
O3 Na2 O3 146.2(8) 6_554 .
O7W Na2 O9W 115.7(18) 6_554 6_554
O7W Na2 O9W 58.2(17) . 6_554
O3 Na2 O9W 63.1(6) 6_554 6_554
O3 Na2 O9W 137.0(6) . 6_554
O7W Na2 O9W 58.2(17) 6_554 .
O7W Na2 O9W 115.7(18) . .
O3 Na2 O9W 137.0(6) 6_554 .
O3 Na2 O9W 63.1(6) . .
O9W Na2 O9W 122.7(12) 6_554 .
O4 Na3 O4 146.5(9) 6_554 .
O4 Na3 O5W 62.3(5) 6_554 .
O4 Na3 O5W 137.5(6) . .
O4 Na3 O5W 137.5(6) 6_554 6_554
O4 Na3 O5W 62.3(5) . 6_554
O5W Na3 O5W 123.6(12) . 6_554
W1 O1 K1 142.7(4) . 6_554
W1 O1 K1 98.5(3) . 4_455
K1 O1 K1 107.3(2) 6_554 4_455
W3 O3 Na2 146.4(6) . .
W4 O4 Na3 146.3(6) . .
W5 O5 K1 142.2(4) . .
W5 O5 K1 98.7(3) . 3_565
K1 O5 K1 107.2(2) . 3_565
W2 O7 W1 117.5(3) . .
W2 O7 K1 133.0(3) . 4_455
W1 O7 K1 105.7(3) . 4_455
W1 O8 W3 116.3(4) . .
W1 O8 Na1 101.9(3) . .
W3 O8 Na1 104.3(3) . .
W3 O9 W2 118.3(4) . .
W1 O10 W4 150.9(4) . .
W1 O10 Na1 102.1(3) . .
W4 O10 Na1 105.9(3) . .
W5 O11 W3 151.1(4) . .
W5 O11 Na1 101.5(3) . .
W3 O11 Na1 106.2(3) . .
W3 O12 W2 152.7(4) 6 .
W4 O13 W6 152.1(4) . 6
W5 O14 W4 116.5(4) . .
W5 O14 Na1 101.2(3) . .
W4 O14 Na1 104.8(3) . .
W2 O15 W5 152.7(4) 6 .
W4 O16 W6 118.1(4) . .
W6 O17 W5 117.6(4) . .
W6 O17 K1 133.4(3) . 3_565
W5 O17 K1 105.4(3) . 3_565
W6 O18 W1 153.0(4) . 6
Ga1 O19 W1 121.7(3) . 6
Ga1 O19 W3 120.8(3) . 6
W1 O19 W3 95.9(3) 6 6
Ga1 O19 W2 120.5(3) . 6
W1 O19 W2 96.0(3) 6 6
W3 O19 W2 95.7(3) 6 6
Ga1 O20 W5 120.9(3) . .
Ga1 O20 W4 120.3(3) . .
W5 O20 W4 96.6(3) . .
Ga1 O20 W6 120.1(3) . .
W5 O20 W6 96.7(3) . .
W4 O20 W6 96.6(2) . .
Na1 O1W Na1 31.9(3) . 6_554
Na1 O1W K1 101.6(3) . .
Na1 O1W K1 99.3(3) 6_554 .
Na1 O2W Na1 31.9(3) 6_554 .
Na1 O2W K1 101.6(3) 6_554 .
Na1 O2W K1 99.0(3) . .
O1 W1 O8 98.4(3) . .
O1 W1 O10 104.5(3) . .
O8 W1 O10 91.8(3) . .
O1 W1 O18 101.3(3) . 6
O8 W1 O18 160.0(3) . 6
O10 W1 O18 86.3(3) . 6
O1 W1 O7 95.3(3) . .
O8 W1 O7 87.9(3) . .
O10 W1 O7 159.9(3) . .
O18 W1 O7 87.1(3) 6 .
O1 W1 O19 166.5(3) . 6
O8 W1 O19 75.0(3) . 6
O10 W1 O19 87.6(3) . 6
O18 W1 O19 85.0(3) 6 6
O7 W1 O19 72.9(3) . 6
O1 W1 K1 54.9(2) . 4_455
O8 W1 K1 109.5(2) . 4_455
O10 W1 K1 151.4(2) . 4_455
O18 W1 K1 79.8(2) 6 4_455
O7 W1 K1 44.3(2) . 4_455
O19 W1 K1 115.57(18) 6 4_455
O2 W2 O15 104.1(4) . 6
O2 W2 O7 100.0(3) . .
O15 W2 O7 93.1(3) 6 .
O2 W2 O12 101.5(4) . .
O15 W2 O12 85.5(3) 6 .
O7 W2 O12 158.2(3) . .
O2 W2 O9 97.3(4) . .
O15 W2 O9 158.1(3) 6 .
O7 W2 O9 87.6(3) . .
O12 W2 O9 85.8(3) . .
O2 W2 O19 167.7(3) . 6
O15 W2 O19 86.9(3) 6 6
O7 W2 O19 73.5(3) . 6
O12 W2 O19 84.7(3) . 6
O9 W2 O19 72.3(3) . 6
O3 W3 O12 102.2(4) . 6
O3 W3 O9 98.2(4) . .
O12 W3 O9 91.4(3) 6 .
O3 W3 O11 102.7(4) . .
O12 W3 O11 86.2(3) 6 .
O9 W3 O11 159.1(3) . .
O3 W3 O8 98.9(4) . .
O12 W3 O8 158.7(3) 6 .
O9 W3 O8 88.6(3) . .
O11 W3 O8 86.3(3) . .
O3 W3 O19 168.1(3) . 6
O12 W3 O19 86.8(3) 6 6
O9 W3 O19 73.6(3) . 6
O11 W3 O19 85.5(3) . 6
O8 W3 O19 72.7(3) . 6
O4 W4 O13 102.3(4) . .
O4 W4 O16 98.1(4) . .
O13 W4 O16 91.2(3) . .
O4 W4 O10 102.6(4) . .
O13 W4 O10 86.6(3) . .
O16 W4 O10 159.2(3) . .
O4 W4 O14 98.7(4) . .
O13 W4 O14 158.8(3) . .
O16 W4 O14 88.4(3) . .
O10 W4 O14 86.3(3) . .
O4 W4 O20 167.7(3) . .
O13 W4 O20 87.0(3) . .
O16 W4 O20 73.4(3) . .
O10 W4 O20 85.8(3) . .
O14 W4 O20 72.6(3) . .
O5 W5 O11 104.6(3) . .
O5 W5 O14 99.2(3) . .
O11 W5 O14 92.1(3) . .
O5 W5 O15 100.8(3) . .
O11 W5 O15 86.2(3) . .
O14 W5 O15 159.7(3) . .
O5 W5 O17 95.5(3) . .
O11 W5 O17 159.7(3) . .
O14 W5 O17 87.9(3) . .
O15 W5 O17 86.9(3) . .
O5 W5 O20 166.0(3) . .
O11 W5 O20 88.1(3) . .
O14 W5 O20 74.3(3) . .
O15 W5 O20 85.5(3) . .
O17 W5 O20 72.3(3) . .
O5 W5 K1 54.7(2) . 3_565
O11 W5 K1 151.3(2) . 3_565
O14 W5 K1 109.5(2) . 3_565
O15 W5 K1 79.7(2) . 3_565
O17 W5 K1 44.4(2) . 3_565
O20 W5 K1 115.19(17) . 3_565
O6 W6 O17 99.9(4) . .
O6 W6 O18 103.8(4) . .
O17 W6 O18 93.0(3) . .
O6 W6 O13 101.6(4) . 6
O17 W6 O13 158.2(3) . 6
O18 W6 O13 85.8(3) . 6
O6 W6 O16 97.9(4) . .
O17 W6 O16 87.5(3) . .
O18 W6 O16 157.9(3) . .
O13 W6 O16 85.6(3) 6 .
O6 W6 O20 167.5(3) . .
O17 W6 O20 73.3(3) . .
O18 W6 O20 87.2(3) . .
O13 W6 O20 84.9(3) 6 .
O16 W6 O20 71.8(3) . .

loop_
_geom_bond_atom_site_label_1
_geom_bond_atom_site_label_2
_geom_bond_distance
_geom_bond_site_symmetry_2
Ga1 O19 1.799(7) 6
Ga1 O19 1.799(7) .
Ga1 O20 1.823(7) .
Ga1 O20 1.823(7) 6
K1 O1 2.664(7) 6_554
K1 O5 2.674(8) .
K1 O17 2.743(7) 2_664
K1 O7 2.744(7) 4_565
K1 O2W 2.905(10) .
K1 O1W 2.910(9) .
K1 O5 3.122(8) 2_664
K1 O1 3.129(7) 4_565
K1 W5 3.780(2) 2_664
K1 W1 3.781(2) 4_565
K1 Na1 4.317(5) 6_554
K1 K1 4.6728(16) 3_565
Na1 Na1 1.488(12) 6_554
Na1 O1W 2.637(11) .
Na1 O2W 2.661(11) 6_554
Na1 O2W 2.750(11) .
Na1 O1W 2.754(11) 6_554
Na1 O10 2.989(9) .
Na1 O11 2.989(9) .
Na1 O14 2.994(9) .
Na1 O8 2.996(9) .
Na1 K1 4.317(5) 6_554
Na2 O7W 2.16(6) 6_554
Na2 O7W 2.16(6) .
Na2 O3 2.803(10) 6_554
Na2 O3 2.803(10) .
Na2 O9W 2.86(3) 6_554
Na2 O9W 2.86(3) .
Na3 O4 2.791(10) 6_554
Na3 O4 2.791(10) .
Na3 O5W 2.86(3) .
Na3 O5W 2.86(3) 6_554
O1 W1 1.710(7) .
O1 K1 2.664(7) 6_554
O1 K1 3.129(7) 4_455
O2 W2 1.697(8) .
O3 W3 1.707(8) .
O4 W4 1.717(9) .
O5 W5 1.708(7) .
O5 K1 3.122(8) 3_565
O6 W6 1.702(9) .
O7 W2 1.895(7) .
O7 W1 1.965(7) .
O7 K1 2.744(7) 4_455
O8 W1 1.894(7) .
O8 W3 1.986(7) .
O9 W3 1.896(8) .
O9 W2 1.964(8) .
O10 W1 1.895(7) .
O10 W4 1.938(7) .
O11 W5 1.902(7) .
O11 W3 1.927(7) .
O12 W3 1.870(7) 6
O12 W2 1.952(7) .
O13 W4 1.882(7) .
O13 W6 1.946(7) 6
O14 W5 1.905(7) .
O14 W4 1.970(7) .
O15 W2 1.891(7) 6
O15 W5 1.917(7) .
O16 W4 1.889(8) .
O16 W6 1.975(7) .
O17 W6 1.887(7) .
O17 W5 1.973(7) .
O17 K1 2.743(7) 3_565
O18 W6 1.893(7) .
O18 W1 1.911(7) 6
O19 W1 2.205(7) 6
O19 W3 2.232(7) 6
O19 W2 2.236(7) 6
O20 W5 2.197(7) .
O20 W4 2.219(7) .
O20 W6 2.221(7) .
O1W Na1 2.754(11) 6_554
O2W Na1 2.661(11) 6_554
O6W O6W 1.62(18) 6
W1 O18 1.911(7) 6
W1 O19 2.205(7) 6
W1 K1 3.781(2) 4_455
W2 O15 1.891(7) 6
W2 O19 2.236(7) 6
W3 O12 1.870(7) 6
W3 O19 2.232(7) 6
W5 K1 3.780(2) 3_565
W6 O13 1.946(7) 6

loop_
_geom_torsion_atom_site_label_1
_geom_torsion_atom_site_label_2
_geom_torsion_atom_site_label_3
_geom_torsion_atom_site_label_4
_geom_torsion
_geom_torsion_site_symmetry_1
_geom_torsion_site_symmetry_4
O7W Na2 O3 W3 119.5(19) 6_554 .
O7W Na2 O3 W3 -72(2) . .
O3 Na2 O3 W3 27.4(8) 6_554 .
O9W Na2 O3 W3 -86.7(16) 6_554 .
O9W Na2 O3 W3 163.1(10) . .
O4 Na3 O4 W4 27.8(8) 6_554 .
O5W Na3 O4 W4 -85.9(16) . .
O5W Na3 O4 W4 163.5(10) 6_554 .
O1 K1 O5 W5 -22.3(11) 6_554 .
O17 K1 O5 W5 -134.9(6) 2_664 .
O7 K1 O5 W5 84.2(6) 4_565 .
O2W K1 O5 W5 14.3(6) . .
O1W K1 O5 W5 -60.1(6) . .
O5 K1 O5 W5 -162.6(6) 2_664 .
O1 K1 O5 W5 125.8(7) 4_565 .
W5 K1 O5 W5 -154.7(6) 2_664 .
W1 K1 O5 W5 111.4(6) 4_565 .
Na1 K1 O5 W5 -22.9(6) 6_554 .
K1 K1 O5 W5 131.3(8) 3_565 .
O1 K1 O5 K1 -153.6(5) 6_554 3_565
O17 K1 O5 K1 93.9(2) 2_664 3_565
O7 K1 O5 K1 -47.1(3) 4_565 3_565
O2W K1 O5 K1 -117.0(3) . 3_565
O1W K1 O5 K1 168.6(3) . 3_565
O5 K1 O5 K1 66.12(14) 2_664 3_565
O1 K1 O5 K1 -5.43(19) 4_565 3_565
W5 K1 O5 K1 74.1(2) 2_664 3_565
W1 K1 O5 K1 -19.8(2) 4_565 3_565
Na1 K1 O5 K1 -154.1(2) 6_554 3_565
Na1 Na1 O8 W1 -119.0(5) 6_554 .
O1W Na1 O8 W1 157.3(3) . .
O2W Na1 O8 W1 -40.6(4) 6_554 .
O2W Na1 O8 W1 66.6(9) . .
O1W Na1 O8 W1 -116.7(4) 6_554 .
O10 Na1 O8 W1 21.2(3) . .
O11 Na1 O8 W1 100.0(3) . .
O14 Na1 O8 W1 59.9(3) . .
K1 Na1 O8 W1 -70.7(2) 6_554 .
Na1 Na1 O8 W3 119.7(5) 6_554 .
O1W Na1 O8 W3 36.0(4) . .
O2W Na1 O8 W3 -162.0(3) 6_554 .
O2W Na1 O8 W3 -54.7(9) . .
O1W Na1 O8 W3 122.0(4) 6_554 .
O10 Na1 O8 W3 -100.1(3) . .
O11 Na1 O8 W3 -21.3(3) . .
O14 Na1 O8 W3 -61.4(3) . .
K1 Na1 O8 W3 168.0(3) 6_554 .
Na1 Na1 O10 W1 94.2(7) 6_554 .
O1W Na1 O10 W1 -89.6(5) . .
O2W Na1 O10 W1 91.1(3) 6_554 .
O2W Na1 O10 W1 176.4(3) . .
O1W Na1 O10 W1 17.3(4) 6_554 .
O11 Na1 O10 W1 -84.5(3) . .
O14 Na1 O10 W1 -149.9(4) . .
O8 Na1 O10 W1 -21.2(2) . .
K1 Na1 O10 W1 48.9(2) 6_554 .
Na1 Na1 O10 W4 -94.0(8) 6_554 .
O1W Na1 O10 W4 82.2(5) . .
O2W Na1 O10 W4 -97.1(4) 6_554 .
O2W Na1 O10 W4 -11.9(4) . .
O1W Na1 O10 W4 -170.9(3) 6_554 .
O11 Na1 O10 W4 87.2(3) . .
O14 Na1 O10 W4 21.9(3) . .
O8 Na1 O10 W4 150.5(4) . .
K1 Na1 O10 W4 -139.4(3) 6_554 .
Na1 Na1 O11 W5 96.5(8) 6_554 .
O1W Na1 O11 W5 91.4(4) . .
O2W Na1 O11 W5 -90.4(5) 6_554 .
O2W Na1 O11 W5 17.1(4) . .
O1W Na1 O11 W5 176.4(3) 6_554 .
O10 Na1 O11 W5 -84.7(3) . .
O14 Na1 O11 W5 -21.7(2) . .
O8 Na1 O11 W5 -149.5(4) . .
K1 Na1 O11 W5 -139.6(3) 6_554 .
Na1 Na1 O11 W3 -91.8(8) 6_554 .
O1W Na1 O11 W3 -97.0(4) . .
O2W Na1 O11 W3 81.3(5) 6_554 .
O2W Na1 O11 W3 -171.2(3) . .
O1W Na1 O11 W3 -11.9(4) 6_554 .
O10 Na1 O11 W3 86.9(3) . .
O14 Na1 O11 W3 150.0(4) . .
O8 Na1 O11 W3 22.2(3) . .
K1 Na1 O11 W3 32.0(4) 6_554 .
Na1 Na1 O14 W5 -120.2(5) 6_554 .
O1W Na1 O14 W5 -39.9(4) . .
O2W Na1 O14 W5 157.5(3) 6_554 .
O2W Na1 O14 W5 -116.1(4) . .
O1W Na1 O14 W5 68.4(9) 6_554 .
O10 Na1 O14 W5 100.2(3) . .
O11 Na1 O14 W5 21.6(2) . .
O8 Na1 O14 W5 60.9(3) . .
K1 Na1 O14 W5 123.8(3) 6_554 .
Na1 Na1 O14 W4 118.2(5) 6_554 .
O1W Na1 O14 W4 -161.5(3) . .
O2W Na1 O14 W4 36.0(4) 6_554 .
O2W Na1 O14 W4 122.3(4) . .
O1W Na1 O14 W4 -53.2(9) 6_554 .
O10 Na1 O14 W4 -21.4(3) . .
O11 Na1 O14 W4 -100.0(3) . .
O8 Na1 O14 W4 -60.7(3) . .
K1 Na1 O14 W4 2.2(4) 6_554 .
O19 Ga1 O19 W1 -178.0(5) 6 6
O20 Ga1 O19 W1 62.1(4) . 6
O20 Ga1 O19 W1 -58.2(4) 6 6
O19 Ga1 O19 W3 -57.5(3) 6 6
O20 Ga1 O19 W3 -177.3(3) . 6
O20 Ga1 O19 W3 62.4(4) 6 6
O19 Ga1 O19 W2 61.6(3) 6 6
O20 Ga1 O19 W2 -58.2(4) . 6
O20 Ga1 O19 W2 -178.6(3) 6 6
O19 Ga1 O20 W5 -58.2(4) 6 .
O19 Ga1 O20 W5 62.4(4) . .
O20 Ga1 O20 W5 -177.9(5) 6 .
O19 Ga1 O20 W4 62.0(4) 6 .
O19 Ga1 O20 W4 -177.3(3) . .
O20 Ga1 O20 W4 -57.7(3) 6 .
O19 Ga1 O20 W6 -178.5(3) 6 .
O19 Ga1 O20 W6 -57.9(4) . .
O20 Ga1 O20 W6 61.8(3) 6 .
O2W Na1 O1W Na1 0.4(9) 6_554 6_554
O2W Na1 O1W Na1 -72.1(3) . 6_554
O1W Na1 O1W Na1 69.0(3) 6_554 6_554
O10 Na1 O1W Na1 -178.0(5) . 6_554
O11 Na1 O1W Na1 177.3(3) . 6_554
O14 Na1 O1W Na1 -133.6(3) . 6_554
O8 Na1 O1W Na1 132.1(4) . 6_554
K1 Na1 O1W Na1 63.8(4) 6_554 6_554
Na1 Na1 O1W K1 89.0(3) 6_554 .
O2W Na1 O1W K1 89.4(10) 6_554 .
O2W Na1 O1W K1 16.9(3) . .
O1W Na1 O1W K1 158.0(4) 6_554 .
O10 Na1 O1W K1 -89.0(5) . .
O11 Na1 O1W K1 -93.7(3) . .
O14 Na1 O1W K1 -44.7(3) . .
O8 Na1 O1W K1 -139.0(3) . .
K1 Na1 O1W K1 152.7(2) 6_554 .
O1 K1 O1W Na1 -91.0(3) 6_554 .
O5 K1 O1W Na1 73.8(3) . .
O17 K1 O1W Na1 157.6(3) 2_664 .
O7 K1 O1W Na1 -26.0(6) 4_565 .
O2W K1 O1W Na1 -16.4(3) . .
O5 K1 O1W Na1 -160.9(3) 2_664 .
O1 K1 O1W Na1 83.9(5) 4_565 .
W5 K1 O1W Na1 174.6(3) 2_664 .
W1 K1 O1W Na1 36.5(10) 4_565 .
Na1 K1 O1W Na1 -32.4(3) 6_554 .
K1 K1 O1W Na1 81.7(3) 3_565 .
O1 K1 O1W Na1 -58.6(3) 6_554 6_554
O5 K1 O1W Na1 106.2(3) . 6_554
O17 K1 O1W Na1 -170.0(3) 2_664 6_554
O7 K1 O1W Na1 6.4(6) 4_565 6_554
O2W K1 O1W Na1 16.0(3) . 6_554
O5 K1 O1W Na1 -128.5(3) 2_664 6_554
O1 K1 O1W Na1 116.3(4) 4_565 6_554
W5 K1 O1W Na1 -153.0(2) 2_664 6_554
W1 K1 O1W Na1 68.9(9) 4_565 6_554
K1 K1 O1W Na1 114.1(2) 3_565 6_554
O1W Na1 O2W Na1 80.8(3) . 6_554
O2W Na1 O2W Na1 -76.1(4) 6_554 6_554
O1W Na1 O2W Na1 0.3(6) 6_554 6_554
O10 Na1 O2W Na1 -147.1(4) . 6_554
O11 Na1 O2W Na1 148.3(4) . 6_554
O14 Na1 O2W Na1 -176.9(4) . 6_554
O8 Na1 O2W Na1 175.7(9) . 6_554
K1 Na1 O2W Na1 -57.9(4) 6_554 6_554
Na1 Na1 O2W K1 -97.5(4) 6_554 .
O1W Na1 O2W K1 -16.8(3) . .
O2W Na1 O2W K1 -173.7(4) 6_554 .
O1W Na1 O2W K1 -97.3(5) 6_554 .
O10 Na1 O2W K1 115.4(3) . .
O11 Na1 O2W K1 50.8(3) . .
O14 Na1 O2W K1 85.6(3) . .
O8 Na1 O2W K1 78.1(8) . .
K1 Na1 O2W K1 -155.5(2) 6_554 .
O1 K1 O2W Na1 73.5(3) 6_554 6_554
O5 K1 O2W Na1 -91.2(3) . 6_554
O17 K1 O2W Na1 -27.0(6) 2_664 6_554
O7 K1 O2W Na1 157.7(3) 4_565 6_554
O1W K1 O2W Na1 -16.7(3) . 6_554
O5 K1 O2W Na1 84.5(5) 2_664 6_554
O1 K1 O2W Na1 -160.9(3) 4_565 6_554
W5 K1 O2W Na1 36.6(10) 2_664 6_554
W1 K1 O2W Na1 174.5(3) 4_565 6_554
K1 K1 O2W Na1 -127.0(3) 3_565 6_554
O1 K1 O2W Na1 105.8(3) 6_554 .
O5 K1 O2W Na1 -58.9(3) . .
O17 K1 O2W Na1 5.3(6) 2_664 .
O7 K1 O2W Na1 -170.0(3) 4_565 .
O1W K1 O2W Na1 15.6(3) . .
O5 K1 O2W Na1 116.8(4) 2_664 .
O1 K1 O2W Na1 -128.6(3) 4_565 .
W5 K1 O2W Na1 68.9(9) 2_664 .
W1 K1 O2W Na1 -153.2(2) 4_565 .
Na1 K1 O2W Na1 32.3(3) 6_554 .
K1 K1 O2W Na1 -94.7(3) 3_565 .
K1 O1 W1 O8 -25.8(7) 6_554 .
K1 O1 W1 O8 108.0(3) 4_455 .
K1 O1 W1 O10 68.3(6) 6_554 .
K1 O1 W1 O10 -157.9(3) 4_455 .
K1 O1 W1 O18 157.4(6) 6_554 6
K1 O1 W1 O18 -68.8(3) 4_455 6
K1 O1 W1 O7 -114.5(6) 6_554 .
K1 O1 W1 O7 19.3(3) 4_455 .
K1 O1 W1 O19 -85.7(14) 6_554 6
K1 O1 W1 O19 48.0(14) 4_455 6
K1 O1 W1 K1 -133.8(7) 6_554 4_455
W3 O8 W1 O1 -169.9(4) . .
Na1 O8 W1 O1 77.4(3) . .
W3 O8 W1 O10 85.1(4) . .
Na1 O8 W1 O10 -27.6(3) . .
W3 O8 W1 O18 0.9(12) . 6
Na1 O8 W1 O18 -111.7(9) . 6
W3 O8 W1 O7 -74.9(4) . .
Na1 O8 W1 O7 172.5(3) . .
W3 O8 W1 O19 -2.0(3) . 6
Na1 O8 W1 O19 -114.6(3) . 6
W3 O8 W1 K1 -114.3(3) . 4_455
Na1 O8 W1 K1 133.07(19) . 4_455
W4 O10 W1 O1 124.9(8) . .
Na1 O10 W1 O1 -71.5(3) . .
W4 O10 W1 O8 -135.9(8) . .
Na1 O10 W1 O8 27.7(3) . .
W4 O10 W1 O18 24.2(8) . 6
Na1 O10 W1 O18 -172.3(3) . 6
W4 O10 W1 O7 -47.0(14) . .
Na1 O10 W1 O7 116.5(8) . .
W4 O10 W1 O19 -61.0(8) . 6
Na1 O10 W1 O19 102.6(3) . 6
W4 O10 W1 K1 84.9(9) . 4_455
Na1 O10 W1 K1 -111.6(4) . 4_455
W2 O7 W1 O1 176.4(4) . .
K1 O7 W1 O1 -22.8(3) 4_455 .
W2 O7 W1 O8 78.1(4) . .
K1 O7 W1 O8 -121.1(3) 4_455 .
W2 O7 W1 O10 -11.4(11) . .
K1 O7 W1 O10 149.4(8) 4_455 .
W2 O7 W1 O18 -82.5(4) . 6
K1 O7 W1 O18 78.3(3) 4_455 6
W2 O7 W1 O19 3.1(3) . 6
K1 O7 W1 O19 164.0(3) 4_455 6
W2 O7 W1 K1 -160.8(5) . 4_455
W1 O7 W2 O2 -172.3(4) . .
K1 O7 W2 O2 33.3(5) 4_455 .
W1 O7 W2 O15 82.7(4) . 6
K1 O7 W2 O15 -71.6(5) 4_455 6
W1 O7 W2 O12 -2.9(10) . .
K1 O7 W2 O12 -157.2(6) 4_455 .
W1 O7 W2 O9 -75.4(4) . .
K1 O7 W2 O9 130.3(5) 4_455 .
W1 O7 W2 O19 -3.1(3) . 6
K1 O7 W2 O19 -157.5(5) 4_455 6
W3 O12 W2 O2 -124.5(9) 6 .
W3 O12 W2 O15 -21.0(9) 6 6
W3 O12 W2 O7 66.1(13) 6 .
W3 O12 W2 O9 138.9(9) 6 .
W3 O12 W2 O19 66.3(9) 6 6
W3 O9 W2 O2 175.0(4) . .
W3 O9 W2 O15 -17.0(11) . 6
W3 O9 W2 O7 75.3(4) . .
W3 O9 W2 O12 -83.9(4) . .
W3 O9 W2 O19 1.8(4) . 6
Na2 O3 W3 O12 -160.0(8) . 6
Na2 O3 W3 O9 106.9(8) . .
Na2 O3 W3 O11 -71.2(9) . .
Na2 O3 W3 O8 17.0(9) . .
Na2 O3 W3 O19 61(2) . 6
W2 O9 W3 O3 -173.0(4) . .
W2 O9 W3 O12 84.5(4) . 6
W2 O9 W3 O11 1.6(11) . .
W2 O9 W3 O8 -74.2(4) . .
W2 O9 W3 O19 -1.8(4) . 6
W5 O11 W3 O3 -126.1(9) . .
Na1 O11 W3 O3 71.1(4) . .
W5 O11 W3 O12 -24.4(9) . 6
Na1 O11 W3 O12 172.8(3) . 6
W5 O11 W3 O9 59.4(14) . .
Na1 O11 W3 O9 -103.4(9) . .
W5 O11 W3 O8 135.6(9) . .
Na1 O11 W3 O8 -27.2(3) . .
W5 O11 W3 O19 62.7(9) . 6
Na1 O11 W3 O19 -100.1(3) . 6
W1 O8 W3 O3 173.3(4) . .
Na1 O8 W3 O3 -75.4(4) . .
W1 O8 W3 O12 -14.8(11) . 6
Na1 O8 W3 O12 96.4(8) . 6
W1 O8 W3 O9 75.3(4) . .
Na1 O8 W3 O9 -173.5(3) . .
W1 O8 W3 O11 -84.4(4) . .
Na1 O8 W3 O11 26.8(3) . .
W1 O8 W3 O19 2.0(3) . 6
Na1 O8 W3 O19 113.2(3) . 6
Na3 O4 W4 O13 -160.6(8) . .
Na3 O4 W4 O16 106.3(8) . .
Na3 O4 W4 O10 -71.4(9) . .
Na3 O4 W4 O14 16.7(9) . .
Na3 O4 W4 O20 61(2) . .
W6 O13 W4 O4 122.6(9) 6 .
W6 O13 W4 O16 -138.7(9) 6 .
W6 O13 W4 O10 20.5(9) 6 .
W6 O13 W4 O14 -50.0(14) 6 .
W6 O13 W4 O20 -65.4(9) 6 .
W6 O16 W4 O4 -173.3(4) . .
W6 O16 W4 O13 84.1(4) . .
W6 O16 W4 O10 0.5(11) . .
W6 O16 W4 O14 -74.7(4) . .
W6 O16 W4 O20 -2.4(4) . .
W1 O10 W4 O4 -125.6(9) . .
Na1 O10 W4 O4 71.1(4) . .
W1 O10 W4 O13 -23.8(9) . .
Na1 O10 W4 O13 173.0(3) . .
W1 O10 W4 O16 60.7(14) . .
Na1 O10 W4 O16 -102.6(8) . .
W1 O10 W4 O14 136.3(9) . .
Na1 O10 W4 O14 -27.0(3) . .
W1 O10 W4 O20 63.5(8) . .
Na1 O10 W4 O20 -99.8(3) . .
W5 O14 W4 O4 173.7(4) . .
Na1 O14 W4 O4 -75.4(4) . .
W5 O14 W4 O13 -13.6(11) . .
Na1 O14 W4 O13 97.3(8) . .
W5 O14 W4 O16 75.7(4) . .
Na1 O14 W4 O16 -173.4(3) . .
W5 O14 W4 O10 -84.1(4) . .
Na1 O14 W4 O10 26.8(3) . .
W5 O14 W4 O20 2.6(3) . .
Na1 O14 W4 O20 113.5(3) . .
Ga1 O20 W4 O4 -179.8(14) . .
W5 O20 W4 O4 -48.1(17) . .
W6 O20 W4 O4 49.5(17) . .
Ga1 O20 W4 O13 40.4(4) . .
W5 O20 W4 O13 172.2(3) . .
W6 O20 W4 O13 -90.3(3) . .
Ga1 O20 W4 O16 132.6(4) . .
W5 O20 W4 O16 -95.7(3) . .
W6 O20 W4 O16 1.9(3) . .
Ga1 O20 W4 O10 -46.4(4) . .
W5 O20 W4 O10 85.4(3) . .
W6 O20 W4 O10 -177.1(3) . .
Ga1 O20 W4 O14 -133.8(4) . .
W5 O20 W4 O14 -2.0(3) . .
W6 O20 W4 O14 95.5(3) . .
K1 O5 W5 O11 68.7(6) . .
K1 O5 W5 O11 -157.9(3) 3_565 .
K1 O5 W5 O14 -25.9(7) . .
K1 O5 W5 O14 107.5(3) 3_565 .
K1 O5 W5 O15 157.6(6) . .
K1 O5 W5 O15 -69.0(3) 3_565 .
K1 O5 W5 O17 -114.6(6) . .
K1 O5 W5 O17 18.8(3) 3_565 .
K1 O5 W5 O20 -86.5(14) . .
K1 O5 W5 O20 46.9(13) 3_565 .
K1 O5 W5 K1 -133.4(7) . 3_565
W3 O11 W5 O5 125.0(9) . .
Na1 O11 W5 O5 -71.8(4) . .
W3 O11 W5 O14 -135.0(9) . .
Na1 O11 W5 O14 28.2(3) . .
W3 O11 W5 O15 24.8(9) . .
Na1 O11 W5 O15 -172.0(3) . .
W3 O11 W5 O17 -45.5(15) . .
Na1 O11 W5 O17 117.7(8) . .
W3 O11 W5 O20 -60.8(9) . .
Na1 O11 W5 O20 102.4(3) . .
W3 O11 W5 K1 85.1(10) . 3_565
Na1 O11 W5 K1 -111.7(4) . 3_565
W4 O14 W5 O5 -170.0(4) . .
Na1 O14 W5 O5 77.0(3) . .
W4 O14 W5 O11 84.9(4) . .
Na1 O14 W5 O11 -28.1(3) . .
W4 O14 W5 O15 0.1(11) . .
Na1 O14 W5 O15 -112.9(9) . .
W4 O14 W5 O17 -74.8(4) . .
Na1 O14 W5 O17 172.2(3) . .
W4 O14 W5 O20 -2.6(3) . .
Na1 O14 W5 O20 -115.6(3) . .
W4 O14 W5 K1 -114.3(3) . 3_565
Na1 O14 W5 K1 132.73(18) . 3_565
W2 O15 W5 O5 -128.0(9) 6 .
W2 O15 W5 O11 -23.8(9) 6 .
W2 O15 W5 O14 62.0(14) 6 .
W2 O15 W5 O17 137.1(9) 6 .
W2 O15 W5 O20 64.6(9) 6 .
W2 O15 W5 K1 -178.8(9) 6 3_565
W6 O17 W5 O5 176.5(4) . .
K1 O17 W5 O5 -22.1(3) 3_565 .
W6 O17 W5 O11 -12.8(11) . .
K1 O17 W5 O11 148.6(8) 3_565 .
W6 O17 W5 O14 77.5(4) . .
K1 O17 W5 O14 -121.1(3) 3_565 .
W6 O17 W5 O15 -82.9(4) . .
K1 O17 W5 O15 78.5(3) 3_565 .
W6 O17 W5 O20 3.4(3) . .
K1 O17 W5 O20 164.7(3) 3_565 .
W6 O17 W5 K1 -161.4(5) . 3_565
Ga1 O20 W5 O5 -163.2(11) . .
W4 O20 W5 O5 65.4(13) . .
W6 O20 W5 O5 -32.0(13) . .
Ga1 O20 W5 O11 40.7(4) . .
W4 O20 W5 O11 -90.6(3) . .
W6 O20 W5 O11 171.9(3) . .
Ga1 O20 W5 O14 133.4(4) . .
W4 O20 W5 O14 2.1(3) . .
W6 O20 W5 O14 -95.4(3) . .
Ga1 O20 W5 O15 -45.6(4) . .
W4 O20 W5 O15 -177.0(3) . .
W6 O20 W5 O15 85.6(3) . .
Ga1 O20 W5 O17 -133.7(4) . .
W4 O20 W5 O17 94.9(3) . .
W6 O20 W5 O17 -2.5(3) . .
Ga1 O20 W5 K1 -122.0(3) . 3_565
W4 O20 W5 K1 106.66(19) . 3_565
W6 O20 W5 K1 9.2(3) . 3_565
W5 O17 W6 O6 -172.6(4) . .
K1 O17 W6 O6 32.5(5) 3_565 .
W5 O17 W6 O18 82.8(4) . .
K1 O17 W6 O18 -72.1(5) 3_565 .
W5 O17 W6 O13 -3.4(11) . 6
K1 O17 W6 O13 -158.4(6) 3_565 6
W5 O17 W6 O16 -75.0(4) . .
K1 O17 W6 O16 130.0(5) 3_565 .
W5 O17 W6 O20 -3.3(3) . .
K1 O17 W6 O20 -158.2(5) 3_565 .
W1 O18 W6 O6 122.9(9) 6 .
W1 O18 W6 O17 -136.1(9) 6 .
W1 O18 W6 O13 22.1(9) 6 6
W1 O18 W6 O16 -45.3(14) 6 .
W1 O18 W6 O20 -63.1(9) 6 .
W4 O16 W6 O6 175.3(4) . .
W4 O16 W6 O17 75.6(4) . .
W4 O16 W6 O18 -16.3(11) . .
W4 O16 W6 O13 -83.7(4) . 6
W4 O16 W6 O20 2.4(4) . .
Ga1 O20 W6 O6 -167.6(14) . .
W5 O20 W6 O6 60.6(16) . .
W4 O20 W6 O6 -36.8(16) . .
Ga1 O20 W6 O17 134.4(4) . .
W5 O20 W6 O17 2.6(3) . .
W4 O20 W6 O17 -94.8(3) . .
Ga1 O20 W6 O18 40.4(4) . .
W5 O20 W6 O18 -91.3(3) . .
W4 O20 W6 O18 171.2(3) . .
Ga1 O20 W6 O13 -45.6(4) . 6
W5 O20 W6 O13 -177.4(3) . 6
W4 O20 W6 O13 85.1(3) . 6
Ga1 O20 W6 O16 -132.6(4) . .
W5 O20 W6 O16 95.6(3) . .
W4 O20 W6 O16 -1.8(3) . .
